data_4306502
loop_
_publ_author_name
'Christian R. Kowol'
'Erwin Reisner'
'Ion Chiorescu'
'Vladimir B. Arion'
'Markus Galanski'
'Dirk V. Deubel'
'Bernhard K. Keppler'

_publ_section_title
;
An Electrochemical Study of Antineoplastic Gallium, Iron and Ruthenium
Complexes with Redox Noninnocent \a-N-Heterocyclic Chalcogensemicarbazones
;
_journal_name_full 'Inorganic Chemistry'
_journal_page_first 11032
_journal_page_last 11047
_journal_paper_doi 10.1021/ic8013249
_journal_volume 47
_journal_year 2008
_chemical_formula_sum 'C26 H26 Ga N11 O4 S2'
_chemical_formula_weight 690.42
_chemical_name_systematic
; 
[Bis(acetylpyrazine ^4^N-phenylthiosemicarbazonato)-N,N,S-gallium(III)]
nitrate monohydrate 
;
_space_group_IT_number 33
_symmetry_cell_setting orthorhombic
_symmetry_space_group_name_Hall 'P 2c -2n'
_symmetry_space_group_name_H-M 'P n a 21'
_atom_sites_solution_hydrogens geom
_atom_sites_solution_primary direct
_atom_sites_solution_secondary difmap
_audit_creation_method SHELXL-97
_cell_angle_alpha 90.00
_cell_angle_beta 90.00
_cell_angle_gamma 90.00
_cell_formula_units_Z 4
_cell_length_a 14.9818(5)
_cell_length_b 22.0746(7)
_cell_length_c 8.6006(3)
_cell_measurement_reflns_used 1719
_cell_measurement_temperature 100(2)
_cell_measurement_theta_max 25.34
_cell_measurement_theta_min 2.55
_cell_volume 2844.37(16)
_computing_structure_refinement 'SHELXL-97 (Sheldrick, 1997)'
_computing_structure_solution 'SHELXS-97 (Sheldrick, 1990)'
_diffrn_ambient_temperature 100(2)
_diffrn_measured_fraction_theta_full 0.999
_diffrn_measured_fraction_theta_max 0.999
_diffrn_radiation_monochromator graphite
_diffrn_radiation_source 'fine-focus sealed tube'
_diffrn_radiation_type MoK\a
_diffrn_radiation_wavelength 0.71073
_diffrn_reflns_av_R_equivalents 0.0470
_diffrn_reflns_av_sigmaI/netI 0.0358
_diffrn_reflns_limit_h_max 18
_diffrn_reflns_limit_h_min -18
_diffrn_reflns_limit_k_max 27
_diffrn_reflns_limit_k_min -27
_diffrn_reflns_limit_l_max 10
_diffrn_reflns_limit_l_min -10
_diffrn_reflns_number 47548
_diffrn_reflns_theta_full 26.00
_diffrn_reflns_theta_max 26.00
_diffrn_reflns_theta_min 2.29
_exptl_absorpt_coefficient_mu 1.171
_exptl_absorpt_correction_T_max 0.8919
_exptl_absorpt_correction_T_min 0.7506
_exptl_absorpt_correction_type multi-scan
_exptl_absorpt_process_details SADABS
_exptl_crystal_colour orange
_exptl_crystal_density_diffrn 1.612
_exptl_crystal_density_method 'not measured'
_exptl_crystal_description stick
_exptl_crystal_F_000 1416
_exptl_crystal_size_max 0.26
_exptl_crystal_size_mid 0.10
_exptl_crystal_size_min 0.10
_refine_diff_density_max 0.304
_refine_diff_density_min -0.291
_refine_diff_density_rms 0.079
_refine_ls_abs_structure_details 'Flack H D (1983), Acta Cryst. A39, 876-881'
_refine_ls_abs_structure_Flack 0.007(8)
_refine_ls_extinction_method none
_refine_ls_goodness_of_fit_ref 1.095
_refine_ls_hydrogen_treatment constr
_refine_ls_matrix_type full
_refine_ls_number_parameters 399
_refine_ls_number_reflns 5601
_refine_ls_number_restraints 4
_refine_ls_restrained_S_all 1.095
_refine_ls_R_factor_all 0.0358
_refine_ls_R_factor_gt 0.0267
_refine_ls_shift/su_max 0.001
_refine_ls_shift/su_mean 0.000
_refine_ls_structure_factor_coef Fsqd
_refine_ls_weighting_details 'calc w=1/[\s^2^(Fo^2^)+(0.0411P)^2^+0.0000P] where P=(Fo^2^+2Fc^2^)/3'
_refine_ls_weighting_scheme calc
_refine_ls_wR_factor_gt 0.0611
_refine_ls_wR_factor_ref 0.0721
_reflns_number_gt 4991
_reflns_number_total 5601
_reflns_threshold_expression >2sigma(I)
_cod_data_source_file ic8013249_si_002_2.cif
_cod_data_source_block chko0185
_cod_database_code 4306502

loop_
_symmetry_equiv_pos_as_xyz
'x, y, z'
'-x, -y, z+1/2'
'x+1/2, -y+1/2, z'
'-x+1/2, y+1/2, z+1/2'

loop_
_atom_site_label
_atom_site_type_symbol
_atom_site_fract_x
_atom_site_fract_y
_atom_site_fract_z
_atom_site_U_iso_or_equiv
_atom_site_adp_type
_atom_site_occupancy
_atom_site_symmetry_multiplicity
_atom_site_calc_flag
_atom_site_refinement_flags
_atom_site_disorder_assembly
_atom_site_disorder_group
Ga1 Ga 0.416482(18) 0.840888(12) 0.21702(4) 0.01483(8) Uani 1 1 d . . .
S2 S 0.52133(5) 0.84795(3) 0.41549(8) 0.01891(16) Uani 1 1 d . . .
S1 S 0.31594(5) 0.91528(3) 0.29481(9) 0.01986(16) Uani 1 1 d . . .
N3 N 0.31737(14) 0.78368(10) 0.2840(3) 0.0156(5) Uani 1 1 d . . .
N10 N 0.64612(15) 0.92968(10) 0.4104(3) 0.0174(5) Uani 1 1 d . . .
H10A H 0.6444 0.9197 0.5094 0.021 Uiso 1 1 calc R . .
C16 C 0.38304(19) 0.88586(13) -0.2651(4) 0.0239(6) Uani 1 1 d . . .
H16A H 0.4120 0.9151 -0.3286 0.029 Uiso 1 1 calc R . .
C4 C 0.41073(18) 0.70848(12) 0.1870(3) 0.0168(6) Uani 1 1 d . . .
C22 C 0.74901(18) 0.97650(12) 0.2188(4) 0.0236(6) Uani 1 1 d . . .
H22A H 0.7219 0.9561 0.1338 0.028 Uiso 1 1 calc R . .
C21 C 0.71623(18) 0.97012(12) 0.3681(3) 0.0180(6) Uani 1 1 d . . .
N6 N 0.36796(16) 0.83968(10) -0.0188(3) 0.0162(5) Uani 1 1 d . . .
N9 N 0.57145(15) 0.92410(10) 0.1772(3) 0.0170(5) Uani 1 1 d . . .
N8 N 0.50300(15) 0.89635(10) 0.1007(3) 0.0148(5) Uani 1 1 d . . .
C8 C 0.07843(19) 0.86550(14) 0.4579(3) 0.0205(6) Uani 1 1 d . . .
C20 C 0.58220(17) 0.90442(12) 0.3215(3) 0.0154(6) Uani 1 1 d . . .
N7 N 0.31808(19) 0.85266(12) -0.3266(3) 0.0287(6) Uani 1 1 d . . .
N1 N 0.46629(15) 0.75388(11) 0.1491(3) 0.0175(5) Uani 1 1 d . . .
N4 N 0.23695(14) 0.80451(10) 0.3368(3) 0.0160(5) Uani 1 1 d . . .
N5 N 0.15382(15) 0.89036(10) 0.3829(3) 0.0180(5) Uani 1 1 d . . .
H5A H 0.1494 0.9291 0.3603 0.022 Uiso 1 1 calc R . .
C23 C 0.8232(2) 1.01382(13) 0.1967(4) 0.0279(7) Uani 1 1 d . . .
H23A H 0.8472 1.0182 0.0951 0.033 Uiso 1 1 calc R . .
C17 C 0.41044(18) 0.87950(13) -0.1111(3) 0.0183(6) Uani 1 1 d . . .
C18 C 0.48537(18) 0.91185(12) -0.0414(3) 0.0168(6) Uani 1 1 d . . .
N2 N 0.50138(19) 0.63574(12) 0.0564(3) 0.0292(7) Uani 1 1 d . . .
C13 C 0.07450(19) 0.80760(14) 0.5211(3) 0.0200(6) Uani 1 1 d . . .
H13A H 0.1231 0.7804 0.5083 0.024 Uiso 1 1 calc R . .
C14 C 0.3023(2) 0.80615(13) -0.0803(4) 0.0233(7) Uani 1 1 d . . .
H14A H 0.2718 0.7776 -0.0172 0.028 Uiso 1 1 calc R . .
C19 C 0.5371(2) 0.95839(13) -0.1285(4) 0.0234(7) Uani 1 1 d . . .
H19A H 0.5698 0.9840 -0.0549 0.035 Uiso 1 1 calc R . .
H19B H 0.4961 0.9835 -0.1896 0.035 Uiso 1 1 calc R . .
H19C H 0.5795 0.9383 -0.1984 0.035 Uiso 1 1 calc R . .
C2 C 0.5562(2) 0.68185(15) 0.0224(4) 0.0288(8) Uani 1 1 d . . .
H2B H 0.6086 0.6737 -0.0363 0.035 Uiso 1 1 calc R . .
C7 C 0.23194(19) 0.86421(13) 0.3401(3) 0.0178(6) Uani 1 1 d . . .
C11 C -0.0726(2) 0.82860(15) 0.6212(4) 0.0287(7) Uani 1 1 d . . .
H11A H -0.1234 0.8162 0.6791 0.034 Uiso 1 1 calc R . .
C9 C 0.00561(19) 0.90417(14) 0.4733(4) 0.0240(7) Uani 1 1 d . . .
H9B H 0.0075 0.9434 0.4281 0.029 Uiso 1 1 calc R . .
C6 C 0.25980(19) 0.68046(13) 0.3110(4) 0.0218(7) Uani 1 1 d . . .
H6A H 0.2209 0.6974 0.3916 0.033 Uiso 1 1 calc R . .
H6B H 0.2897 0.6442 0.3512 0.033 Uiso 1 1 calc R . .
H6C H 0.2240 0.6696 0.2198 0.033 Uiso 1 1 calc R . .
C3 C 0.4296(2) 0.64963(14) 0.1399(4) 0.0232(7) Uani 1 1 d . . .
H3A H 0.3897 0.6181 0.1686 0.028 Uiso 1 1 calc R . .
C5 C 0.32750(18) 0.72598(12) 0.2662(3) 0.0156(6) Uani 1 1 d . . .
C25 C 0.8289(2) 1.03719(14) 0.4655(4) 0.0297(8) Uani 1 1 d . . .
H25A H 0.8558 1.0578 0.5505 0.036 Uiso 1 1 calc R . .
C24 C 0.8624(2) 1.04454(13) 0.3184(4) 0.0262(7) Uani 1 1 d . . .
H24A H 0.9120 1.0704 0.3006 0.031 Uiso 1 1 calc R . .
C1 C 0.5401(2) 0.74071(14) 0.0689(3) 0.0228(7) Uani 1 1 d . . .
H1A H 0.5815 0.7718 0.0438 0.027 Uiso 1 1 calc R . .
C12 C -0.0006(2) 0.78992(14) 0.6026(4) 0.0242(7) Uani 1 1 d . . .
H12A H -0.0028 0.7505 0.6467 0.029 Uiso 1 1 calc R . .
C26 C 0.7559(2) 0.99979(13) 0.4907(4) 0.0243(7) Uani 1 1 d . . .
H26A H 0.7331 0.9947 0.5930 0.029 Uiso 1 1 calc R . .
C10 C -0.0695(2) 0.88577(15) 0.5541(4) 0.0285(8) Uani 1 1 d . . .
H10B H -0.1191 0.9123 0.5637 0.034 Uiso 1 1 calc R . .
C15 C 0.2786(2) 0.81271(14) -0.2349(4) 0.0262(7) Uani 1 1 d . . .
H15A H 0.2326 0.7878 -0.2763 0.031 Uiso 1 1 calc R . .
O3 O 0.72049(13) 0.89270(9) 0.7278(3) 0.0289(5) Uani 1 1 d . . .
N11 N 0.70371(18) 0.84809(12) 0.8155(3) 0.0272(6) Uani 1 1 d . . .
O2 O 0.64028(18) 0.81500(12) 0.7875(3) 0.0538(7) Uani 1 1 d . . .
O1 O 0.7521(2) 0.83841(11) 0.9295(3) 0.0497(7) Uani 1 1 d . . .
O4 O 0.86184(15) 0.97200(10) 0.8446(3) 0.0351(6) Uani 1 1 d D . .
H40A H 0.8108 0.9541 0.8264 0.042 Uiso 1 1 d RD . .
H40B H 0.9053 0.9462 0.8437 0.042 Uiso 1 1 d RD . .

loop_
_atom_site_aniso_label
_atom_site_aniso_U_11
_atom_site_aniso_U_22
_atom_site_aniso_U_33
_atom_site_aniso_U_23
_atom_site_aniso_U_13
_atom_site_aniso_U_12
Ga1 0.01285(14) 0.01471(14) 0.01695(14) 0.00116(15) 0.00050(14) -0.00089(12)
S2 0.0155(4) 0.0225(4) 0.0187(3) 0.0044(3) -0.0014(3) -0.0033(3)
S1 0.0175(4) 0.0142(3) 0.0279(4) 0.0000(3) 0.0031(3) 0.0003(3)
N3 0.0112(11) 0.0198(12) 0.0159(11) -0.0010(10) -0.0004(10) 0.0012(10)
N10 0.0168(12) 0.0176(12) 0.0177(12) -0.0005(10) 0.0005(10) -0.0027(10)
C16 0.0254(15) 0.0276(15) 0.0187(16) 0.0031(13) 0.0005(14) 0.0034(13)
C4 0.0163(14) 0.0168(13) 0.0173(17) 0.0016(11) -0.0001(11) 0.0022(11)
C22 0.0232(15) 0.0228(13) 0.0247(13) -0.0021(16) -0.0044(16) -0.0052(12)
C21 0.0128(14) 0.0132(14) 0.0279(16) 0.0001(12) -0.0009(12) 0.0021(11)
N6 0.0148(13) 0.0174(12) 0.0164(12) -0.0001(10) -0.0006(10) 0.0016(10)
N9 0.0133(12) 0.0154(11) 0.0223(14) -0.0007(9) -0.0003(10) -0.0024(10)
N8 0.0132(12) 0.0126(11) 0.0187(12) -0.0011(10) 0.0022(10) 0.0008(10)
C8 0.0159(15) 0.0248(16) 0.0206(15) -0.0104(12) 0.0008(12) -0.0022(13)
C20 0.0114(14) 0.0148(14) 0.0199(15) -0.0035(11) 0.0002(12) 0.0032(11)
N7 0.0297(15) 0.0378(16) 0.0186(14) -0.0005(11) -0.0047(11) -0.0047(13)
N1 0.0144(12) 0.0197(13) 0.0184(11) 0.0007(10) 0.0002(10) 0.0030(10)
N4 0.0120(12) 0.0150(13) 0.0209(13) -0.0039(10) 0.0025(10) 0.0014(10)
N5 0.0143(12) 0.0151(12) 0.0246(13) -0.0029(10) -0.0020(10) 0.0024(10)
C23 0.0305(17) 0.0283(16) 0.0249(18) 0.0053(14) -0.0027(15) -0.0061(13)
C17 0.0171(15) 0.0196(15) 0.0182(14) 0.0008(12) 0.0023(12) 0.0062(12)
C18 0.0144(15) 0.0154(14) 0.0206(14) 0.0003(11) 0.0025(12) 0.0040(12)
N2 0.0267(15) 0.0245(14) 0.0364(17) 0.0014(12) 0.0094(13) 0.0064(13)
C13 0.0159(15) 0.0231(16) 0.0210(15) -0.0054(13) 0.0006(13) 0.0030(13)
C14 0.0216(16) 0.0224(16) 0.0261(16) 0.0001(13) -0.0035(13) -0.0008(13)
C19 0.0211(16) 0.0233(16) 0.0259(16) 0.0078(13) 0.0017(13) -0.0018(13)
C2 0.0237(18) 0.0287(17) 0.0341(18) 0.0003(15) 0.0130(15) 0.0095(15)
C7 0.0151(15) 0.0240(16) 0.0143(14) -0.0041(12) -0.0012(12) -0.0002(12)
C11 0.0187(17) 0.0350(19) 0.0325(18) -0.0062(15) 0.0082(14) -0.0013(14)
C9 0.0189(16) 0.0225(16) 0.0306(16) -0.0077(14) -0.0023(13) 0.0011(13)
C6 0.0159(15) 0.0189(14) 0.0306(18) -0.0011(13) 0.0032(13) -0.0008(12)
C3 0.0243(16) 0.0214(16) 0.0239(16) 0.0015(13) 0.0015(14) 0.0007(13)
C5 0.0132(14) 0.0158(13) 0.0177(14) -0.0011(10) -0.0031(11) -0.0013(11)
C25 0.0341(19) 0.0261(17) 0.0289(17) -0.0015(14) -0.0060(14) -0.0121(15)
C24 0.0245(18) 0.0208(16) 0.0333(19) -0.0004(13) -0.0020(15) -0.0082(13)
C1 0.0183(16) 0.0245(16) 0.0256(16) 0.0028(13) 0.0044(13) 0.0011(14)
C12 0.0221(16) 0.0266(16) 0.0240(15) -0.0071(14) 0.0026(13) -0.0010(14)
C26 0.0291(18) 0.0211(16) 0.0228(16) -0.0033(13) -0.0017(14) -0.0046(14)
C10 0.0158(16) 0.0333(19) 0.0365(19) -0.0092(15) 0.0046(13) 0.0040(14)
C15 0.0242(16) 0.0289(17) 0.0255(17) -0.0032(13) -0.0070(13) -0.0005(14)
O3 0.0266(11) 0.0299(11) 0.0302(11) 0.0089(12) 0.0024(11) 0.0018(9)
N11 0.0277(16) 0.0265(14) 0.0274(15) 0.0017(12) 0.0060(12) 0.0049(12)
O2 0.0488(17) 0.0446(16) 0.0679(18) 0.0110(15) -0.0042(15) -0.0223(14)
O1 0.065(2) 0.0504(17) 0.0337(14) 0.0101(13) -0.0100(14) 0.0102(14)
O4 0.0320(13) 0.0338(13) 0.0394(14) -0.0079(10) -0.0017(11) 0.0017(11)

loop_
_atom_type_symbol
_atom_type_description
_atom_type_scat_dispersion_real
_atom_type_scat_dispersion_imag
_atom_type_scat_source
C C 0.0033 0.0016 'International Tables Vol C Tables 4.2.6.8 and 6.1.1.4'
H H 0.0000 0.0000 'International Tables Vol C Tables 4.2.6.8 and 6.1.1.4'
N N 0.0061 0.0033 'International Tables Vol C Tables 4.2.6.8 and 6.1.1.4'
O O 0.0106 0.0060 'International Tables Vol C Tables 4.2.6.8 and 6.1.1.4'
S S 0.1246 0.1234 'International Tables Vol C Tables 4.2.6.8 and 6.1.1.4'
Ga Ga 0.2307 1.6083 'International Tables Vol C Tables 4.2.6.8 and 6.1.1.4'

loop_
_geom_angle_atom_site_label_1
_geom_angle_atom_site_label_2
_geom_angle_atom_site_label_3
_geom_angle
_geom_angle_site_symmetry_1
_geom_angle_site_symmetry_3
_geom_angle_publ_flag
N3 Ga1 N8 166.89(10) . . ?
N3 Ga1 N1 76.98(9) . . ?
N8 Ga1 N1 100.53(9) . . ?
N3 Ga1 N6 90.73(9) . . ?
N8 Ga1 N6 76.16(9) . . ?
N1 Ga1 N6 81.36(9) . . ?
N3 Ga1 S2 109.09(7) . . ?
N8 Ga1 S2 83.72(7) . . ?
N1 Ga1 S2 91.43(6) . . ?
N6 Ga1 S2 156.90(7) . . ?
N3 Ga1 S1 83.34(6) . . ?
N8 Ga1 S1 97.38(7) . . ?
N1 Ga1 S1 159.55(7) . . ?
N6 Ga1 S1 93.50(6) . . ?
S2 Ga1 S1 100.31(3) . . ?
C20 S2 Ga1 93.50(10) . . ?
C7 S1 Ga1 94.33(10) . . ?
C5 N3 N4 118.3(2) . . ?
C5 N3 Ga1 119.55(19) . . ?
N4 N3 Ga1 121.93(16) . . ?
C20 N10 C21 129.7(2) . . ?
N7 C16 C17 122.6(3) . . ?
N1 C4 C3 120.1(3) . . ?
N1 C4 C5 116.2(2) . . ?
C3 C4 C5 123.5(3) . . ?
C21 C22 C23 118.0(3) . . ?
C26 C21 C22 120.7(3) . . ?
C26 C21 N10 114.9(3) . . ?
C22 C21 N10 124.2(3) . . ?
C14 N6 C17 118.4(2) . . ?
C14 N6 Ga1 128.8(2) . . ?
C17 N6 Ga1 112.82(18) . . ?
C20 N9 N8 113.3(2) . . ?
C18 N8 N9 119.3(2) . . ?
C18 N8 Ga1 119.3(2) . . ?
N9 N8 Ga1 120.66(17) . . ?
C13 C8 C9 119.6(3) . . ?
C13 C8 N5 124.7(3) . . ?
C9 C8 N5 115.6(3) . . ?
N9 C20 N10 118.8(3) . . ?
N9 C20 S2 127.2(2) . . ?
N10 C20 S2 113.9(2) . . ?
C15 N7 C16 117.3(3) . . ?
C1 N1 C4 118.4(2) . . ?
C1 N1 Ga1 128.7(2) . . ?
C4 N1 Ga1 112.78(17) . . ?
C7 N4 N3 113.1(2) . . ?
C7 N5 C8 130.5(3) . . ?
C24 C23 C22 121.7(3) . . ?
N6 C17 C16 119.2(3) . . ?
N6 C17 C18 116.2(3) . . ?
C16 C17 C18 124.6(3) . . ?
N8 C18 C17 114.5(2) . . ?
N8 C18 C19 123.4(3) . . ?
C17 C18 C19 122.1(3) . . ?
C3 N2 C2 116.0(3) . . ?
C12 C13 C8 119.5(3) . . ?
N6 C14 C15 120.7(3) . . ?
N2 C2 C1 123.0(3) . . ?
N4 C7 N5 118.7(3) . . ?
N4 C7 S1 127.1(2) . . ?
N5 C7 S1 114.2(2) . . ?
C12 C11 C10 119.1(3) . . ?
C10 C9 C8 120.4(3) . . ?
N2 C3 C4 122.5(3) . . ?
N3 C5 C4 114.4(2) . . ?
N3 C5 C6 124.0(2) . . ?
C4 C5 C6 121.5(2) . . ?
C24 C25 C26 120.2(3) . . ?
C25 C24 C23 119.1(3) . . ?
N1 C1 C2 119.9(3) . . ?
C13 C12 C11 121.2(3) . . ?
C21 C26 C25 120.3(3) . . ?
C9 C10 C11 120.2(3) . . ?
N7 C15 C14 121.8(3) . . ?
O2 N11 O1 120.5(3) . . ?
O2 N11 O3 120.1(3) . . ?
O1 N11 O3 119.3(3) . . ?

loop_
_geom_bond_atom_site_label_1
_geom_bond_atom_site_label_2
_geom_bond_distance
_geom_bond_site_symmetry_2
_geom_bond_publ_flag
Ga1 N3 2.033(2) . ?
Ga1 N8 2.044(2) . ?
Ga1 N1 2.142(2) . ?
Ga1 N6 2.155(2) . ?
Ga1 S2 2.3249(8) . ?
Ga1 S1 2.3266(8) . ?
S2 C20 1.743(3) . ?
S1 C7 1.734(3) . ?
N3 C5 1.292(3) . ?
N3 N4 1.367(3) . ?
N10 C20 1.346(3) . ?
N10 C21 1.425(3) . ?
C16 N7 1.328(4) . ?
C16 C17 1.394(4) . ?
C4 N1 1.343(4) . ?
C4 C3 1.390(4) . ?
C4 C5 1.473(4) . ?
C22 C21 1.382(5) . ?
C22 C23 1.396(4) . ?
C21 C26 1.375(4) . ?
N6 C14 1.339(4) . ?
N6 C17 1.345(4) . ?
N9 C20 1.325(4) . ?
N9 N8 1.364(3) . ?
N8 C18 1.297(4) . ?
C8 C13 1.390(4) . ?
C8 C9 1.391(4) . ?
C8 N5 1.412(4) . ?
N7 C15 1.323(4) . ?
N1 C1 1.336(4) . ?
N4 C7 1.320(4) . ?
N5 C7 1.356(4) . ?
C23 C24 1.379(4) . ?
C17 C18 1.459(4) . ?
C18 C19 1.489(4) . ?
N2 C3 1.329(4) . ?
N2 C2 1.340(4) . ?
C13 C12 1.382(4) . ?
C14 C15 1.384(4) . ?
C2 C1 1.381(4) . ?
C11 C12 1.386(4) . ?
C11 C10 1.388(5) . ?
C9 C10 1.383(4) . ?
C6 C5 1.479(4) . ?
C25 C24 1.370(4) . ?
C25 C26 1.388(4) . ?
O3 N11 1.265(3) . ?
N11 O2 1.222(4) . ?
N11 O1 1.239(4) . ?

loop_
_geom_torsion_atom_site_label_1
_geom_torsion_atom_site_label_2
_geom_torsion_atom_site_label_3
_geom_torsion_atom_site_label_4
_geom_torsion
_geom_torsion_site_symmetry_1
_geom_torsion_site_symmetry_2
_geom_torsion_site_symmetry_3
_geom_torsion_site_symmetry_4
_geom_torsion_publ_flag
N3 Ga1 S2 C20 -173.91(11) . . . . ?
N8 Ga1 S2 C20 8.94(11) . . . . ?
N1 Ga1 S2 C20 109.38(11) . . . . ?
N6 Ga1 S2 C20 38.32(19) . . . . ?
S1 Ga1 S2 C20 -87.45(9) . . . . ?
N3 Ga1 S1 C7 -2.97(12) . . . . ?
N8 Ga1 S1 C7 163.84(11) . . . . ?
N1 Ga1 S1 C7 12.8(2) . . . . ?
N6 Ga1 S1 C7 87.36(11) . . . . ?
S2 Ga1 S1 C7 -111.24(10) . . . . ?
N8 Ga1 N3 C5 83.5(4) . . . . ?
N1 Ga1 N3 C5 3.1(2) . . . . ?
N6 Ga1 N3 C5 84.0(2) . . . . ?
S2 Ga1 N3 C5 -83.9(2) . . . . ?
S1 Ga1 N3 C5 177.5(2) . . . . ?
N8 Ga1 N3 N4 -91.4(4) . . . . ?
N1 Ga1 N3 N4 -171.8(2) . . . . ?
N6 Ga1 N3 N4 -90.8(2) . . . . ?
S2 Ga1 N3 N4 101.23(19) . . . . ?
S1 Ga1 N3 N4 2.59(19) . . . . ?
C23 C22 C21 C26 0.0(4) . . . . ?
C23 C22 C21 N10 -174.4(3) . . . . ?
C20 N10 C21 C26 163.8(3) . . . . ?
C20 N10 C21 C22 -21.5(4) . . . . ?
N3 Ga1 N6 C14 -5.9(2) . . . . ?
N8 Ga1 N6 C14 174.0(3) . . . . ?
N1 Ga1 N6 C14 70.8(2) . . . . ?
S2 Ga1 N6 C14 143.8(2) . . . . ?
S1 Ga1 N6 C14 -89.3(2) . . . . ?
N3 Ga1 N6 C17 172.82(19) . . . . ?
N8 Ga1 N6 C17 -7.31(18) . . . . ?
N1 Ga1 N6 C17 -110.47(19) . . . . ?
S2 Ga1 N6 C17 -37.5(3) . . . . ?
S1 Ga1 N6 C17 89.44(18) . . . . ?
C20 N9 N8 C18 179.7(2) . . . . ?
C20 N9 N8 Ga1 9.3(3) . . . . ?
N3 Ga1 N8 C18 9.7(5) . . . . ?
N1 Ga1 N8 C18 87.4(2) . . . . ?
N6 Ga1 N8 C18 9.1(2) . . . . ?
S2 Ga1 N8 C18 177.7(2) . . . . ?
S1 Ga1 N8 C18 -82.7(2) . . . . ?
N3 Ga1 N8 N9 -180.0(3) . . . . ?
N1 Ga1 N8 N9 -102.24(19) . . . . ?
N6 Ga1 N8 N9 179.5(2) . . . . ?
S2 Ga1 N8 N9 -11.95(18) . . . . ?
S1 Ga1 N8 N9 87.68(18) . . . . ?
N8 N9 C20 N10 -178.1(2) . . . . ?
N8 N9 C20 S2 1.5(4) . . . . ?
C21 N10 C20 N9 -10.3(4) . . . . ?
C21 N10 C20 S2 170.0(2) . . . . ?
Ga1 S2 C20 N9 -8.9(3) . . . . ?
Ga1 S2 C20 N10 170.70(19) . . . . ?
C17 C16 N7 C15 0.6(4) . . . . ?
C3 C4 N1 C1 -1.4(4) . . . . ?
C5 C4 N1 C1 -176.1(2) . . . . ?
C3 C4 N1 Ga1 174.8(2) . . . . ?
C5 C4 N1 Ga1 0.1(3) . . . . ?
N3 Ga1 N1 C1 174.1(3) . . . . ?
N8 Ga1 N1 C1 7.3(3) . . . . ?
N6 Ga1 N1 C1 81.4(2) . . . . ?
S2 Ga1 N1 C1 -76.6(2) . . . . ?
S1 Ga1 N1 C1 158.02(19) . . . . ?
N3 Ga1 N1 C4 -1.50(18) . . . . ?
N8 Ga1 N1 C4 -168.35(18) . . . . ?
N6 Ga1 N1 C4 -94.27(19) . . . . ?
S2 Ga1 N1 C4 107.77(18) . . . . ?
S1 Ga1 N1 C4 -17.6(3) . . . . ?
C5 N3 N4 C7 -175.5(3) . . . . ?
Ga1 N3 N4 C7 -0.6(3) . . . . ?
C13 C8 N5 C7 8.2(5) . . . . ?
C9 C8 N5 C7 -174.8(3) . . . . ?
C21 C22 C23 C24 -1.1(4) . . . . ?
C14 N6 C17 C16 2.0(4) . . . . ?
Ga1 N6 C17 C16 -176.8(2) . . . . ?
C14 N6 C17 C18 -175.9(2) . . . . ?
Ga1 N6 C17 C18 5.2(3) . . . . ?
N7 C16 C17 N6 -2.2(4) . . . . ?
N7 C16 C17 C18 175.5(3) . . . . ?
N9 N8 C18 C17 -179.6(2) . . . . ?
Ga1 N8 C18 C17 -9.1(3) . . . . ?
N9 N8 C18 C19 0.9(4) . . . . ?
Ga1 N8 C18 C19 171.4(2) . . . . ?
N6 C17 C18 N8 2.0(4) . . . . ?
C16 C17 C18 N8 -175.8(3) . . . . ?
N6 C17 C18 C19 -178.4(2) . . . . ?
C16 C17 C18 C19 3.8(4) . . . . ?
C9 C8 C13 C12 -2.1(4) . . . . ?
N5 C8 C13 C12 174.9(3) . . . . ?
C17 N6 C14 C15 -0.4(4) . . . . ?
Ga1 N6 C14 C15 178.2(2) . . . . ?
C3 N2 C2 C1 -0.6(5) . . . . ?
N3 N4 C7 N5 176.7(2) . . . . ?
N3 N4 C7 S1 -3.2(3) . . . . ?
C8 N5 C7 N4 15.2(4) . . . . ?
C8 N5 C7 S1 -164.9(2) . . . . ?
Ga1 S1 C7 N4 4.5(3) . . . . ?
Ga1 S1 C7 N5 -175.47(19) . . . . ?
C13 C8 C9 C10 1.6(5) . . . . ?
N5 C8 C9 C10 -175.7(3) . . . . ?
C2 N2 C3 C4 1.4(5) . . . . ?
N1 C4 C3 N2 -0.5(4) . . . . ?
C5 C4 C3 N2 173.8(3) . . . . ?
N4 N3 C5 C4 171.1(2) . . . . ?
Ga1 N3 C5 C4 -3.9(3) . . . . ?
N4 N3 C5 C6 -5.0(4) . . . . ?
Ga1 N3 C5 C6 179.9(2) . . . . ?
N1 C4 C5 N3 2.4(4) . . . . ?
C3 C4 C5 N3 -172.1(3) . . . . ?
N1 C4 C5 C6 178.6(2) . . . . ?
C3 C4 C5 C6 4.1(4) . . . . ?
C26 C25 C24 C23 -0.7(5) . . . . ?
C22 C23 C24 C25 1.4(5) . . . . ?
C4 N1 C1 C2 2.2(4) . . . . ?
Ga1 N1 C1 C2 -173.3(2) . . . . ?
N2 C2 C1 N1 -1.2(5) . . . . ?
C8 C13 C12 C11 0.7(5) . . . . ?
C10 C11 C12 C13 1.1(5) . . . . ?
C22 C21 C26 C25 0.7(5) . . . . ?
N10 C21 C26 C25 175.6(3) . . . . ?
C24 C25 C26 C21 -0.4(5) . . . . ?
C8 C9 C10 C11 0.3(5) . . . . ?
C12 C11 C10 C9 -1.6(5) . . . . ?
C16 N7 C15 C14 1.1(4) . . . . ?
N6 C14 C15 N7 -1.2(5) . . . . ?
